data_4106324
loop_
_publ_author_name
'Volodymyr Lyaskovskyy'
'Niels Elders'
'Andreas W. Ehlers'
'Martin Lutz'
'J. Chris Slootweg'
'Koop Lammertsma'

_publ_contact_author_address
; Bijvoet Center for Biomolecular Research
  Crystal and Structural Chemistry
  Utrecht University
  Padualaan 8
  3584 CH Utrecht
  The Netherlands
;
_publ_contact_author_email m.lutz@uu.nl
_publ_contact_author_fax '[+31] 30 2533940'
_publ_contact_author_name 'Martin Lutz'
_publ_contact_author_phone '[+31] 30 2533902'
_publ_section_title
;
 Remarkable Metal-Complexed Phosphorus Analogues of the
 Cyclopropenylcarbene-Cyclobutadiene Rearrangement
;
_journal_name_full 'Journal of the American Chemical Society'
_journal_page_first 9704
_journal_page_last 9707
_journal_paper_doi 10.1021/ja203083c
_journal_volume 133
_journal_year 2011
_chemical_formula_moiety 'C18 H27 Fe O3 P'
_chemical_formula_sum 'C18 H27 Fe O3 P'
_chemical_formula_weight 378.22
_chemical_name_systematic
; 
 ? 
;
_space_group_IT_number 2
_symmetry_cell_setting triclinic
_symmetry_space_group_name_Hall '-P 1'
_symmetry_space_group_name_H-M 'P -1'
_atom_sites_solution_hydrogens difmap
_atom_sites_solution_primary direct
_atom_sites_solution_secondary difmap
_audit_creation_method SHELXL-97
_cell_angle_alpha 98.187(2)
_cell_angle_beta 90.054(2)
_cell_angle_gamma 93.899(3)
_cell_formula_units_Z 4
_cell_length_a 9.2927(4)
_cell_length_b 13.0702(5)
_cell_length_c 16.0005(9)
_cell_measurement_reflns_used 17275
_cell_measurement_temperature 150(2)
_cell_measurement_theta_max 27.50
_cell_measurement_theta_min 1.58
_cell_volume 1919.01(15)
_computing_cell_refinement Peakref
_computing_data_collection 'Nonius COLLECT'
_computing_data_reduction 'Eval14, Sadabs'
_computing_structure_refinement 'SHELXL-97 (Sheldrick, 1997)'
_computing_structure_solution 'SHELXS-97 (Sheldrick, 1990)'
_diffrn_ambient_temperature 150(2)
_diffrn_measured_fraction_theta_full 0.998
_diffrn_measured_fraction_theta_max 0.998
_diffrn_measurement_device_type 'Nonius KappaCCD'
_diffrn_measurement_method '\f and \w scans'
_diffrn_radiation_monochromator graphite
_diffrn_radiation_source 'rotating anode'
_diffrn_radiation_type MoK\a
_diffrn_radiation_wavelength 0.71073
_diffrn_reflns_av_R_equivalents 0.0383
_diffrn_reflns_av_sigmaI/netI 0.0444
_diffrn_reflns_limit_h_max 12
_diffrn_reflns_limit_h_min -12
_diffrn_reflns_limit_k_max 15
_diffrn_reflns_limit_k_min -16
_diffrn_reflns_limit_l_max 20
_diffrn_reflns_limit_l_min -20
_diffrn_reflns_number 37311
_diffrn_reflns_theta_full 27.51
_diffrn_reflns_theta_max 27.51
_diffrn_reflns_theta_min 1.58
_exptl_absorpt_coefficient_mu 0.880
_exptl_absorpt_correction_T_max 0.95
_exptl_absorpt_correction_T_min 0.77
_exptl_absorpt_correction_type multi-scan
_exptl_absorpt_process_details SADABS-2008/1
_exptl_crystal_colour yellow
_exptl_crystal_density_diffrn 1.309
_exptl_crystal_description needle
_exptl_crystal_F_000 800
_exptl_crystal_size_max 0.66
_exptl_crystal_size_mid 0.18
_exptl_crystal_size_min 0.06
_refine_diff_density_max 0.380
_refine_diff_density_min -0.269
_refine_diff_density_rms 0.064
_refine_ls_extinction_method none
_refine_ls_goodness_of_fit_ref 1.042
_refine_ls_hydrogen_treatment constr
_refine_ls_matrix_type full
_refine_ls_number_parameters 433
_refine_ls_number_reflns 8789
_refine_ls_number_restraints 0
_refine_ls_restrained_S_all 1.042
_refine_ls_R_factor_all 0.0669
_refine_ls_R_factor_gt 0.0357
_refine_ls_shift/su_max 0.001
_refine_ls_shift/su_mean 0.000
_refine_ls_structure_factor_coef Fsqd
_refine_ls_weighting_details 'calc w=1/[\s^2^(Fo^2^)+(0.0311P)^2^+0.8860P] where P=(Fo^2^+2Fc^2^)/3'
_refine_ls_weighting_scheme calc
_refine_ls_wR_factor_gt 0.0689
_refine_ls_wR_factor_ref 0.0786
_reflns_number_gt 6344
_reflns_number_total 8789
_reflns_threshold_expression I>2\s(I)
_cod_data_source_file ja203083c_si_002_2.cif
_cod_data_source_block s4273a
_cod_database_code 4106324

loop_
_symmetry_equiv_pos_as_xyz
'x, y, z'
'-x, -y, -z'

loop_
_atom_site_label
_atom_site_type_symbol
_atom_site_fract_x
_atom_site_fract_y
_atom_site_fract_z
_atom_site_U_iso_or_equiv
_atom_site_adp_type
_atom_site_occupancy
_atom_site_symmetry_multiplicity
_atom_site_calc_flag
_atom_site_refinement_flags
Fe1 Fe 0.55826(3) 0.71316(2) 0.226220(17) 0.01781(7) Uani 1 1 d .
P1 P 0.56356(6) 0.60065(4) 0.10302(3) 0.01912(12) Uani 1 1 d .
O11 O 0.50446(18) 0.57331(12) 0.35230(9) 0.0337(4) Uani 1 1 d .
O21 O 0.48968(19) 0.89804(12) 0.34160(10) 0.0399(4) Uani 1 1 d .
O31 O 0.86956(17) 0.73158(14) 0.26048(10) 0.0414(4) Uani 1 1 d .
C11 C 0.3922(2) 0.64514(15) 0.14267(11) 0.0173(4) Uani 1 1 d .
C21 C 0.4258(2) 0.75123(15) 0.12644(11) 0.0178(4) Uani 1 1 d .
C31 C 0.5760(2) 0.73930(15) 0.10042(11) 0.0174(4) Uani 1 1 d .
C41 C 0.2607(2) 0.57388(16) 0.15913(12) 0.0222(4) Uani 1 1 d .
C51 C 0.3130(2) 0.46453(16) 0.15964(14) 0.0276(5) Uani 1 1 d .
H51A H 0.3855 0.4667 0.2045 0.041 Uiso 1 1 calc R
H51B H 0.3557 0.4406 0.1049 0.041 Uiso 1 1 calc R
H51C H 0.2311 0.4168 0.1698 0.041 Uiso 1 1 calc R
C61 C 0.1834(2) 0.60326(17) 0.24352(14) 0.0297(5) Uani 1 1 d .
H61A H 0.1633 0.6766 0.2500 0.044 Uiso 1 1 calc R
H61B H 0.2452 0.5912 0.2903 0.044 Uiso 1 1 calc R
H61C H 0.0925 0.5606 0.2439 0.044 Uiso 1 1 calc R
C71 C 0.1525(2) 0.56658(18) 0.08511(14) 0.0311(5) Uani 1 1 d .
H71A H 0.2034 0.5523 0.0316 0.047 Uiso 1 1 calc R
H71B H 0.1068 0.6323 0.0874 0.047 Uiso 1 1 calc R
H71C H 0.0785 0.5105 0.0893 0.047 Uiso 1 1 calc R
C81 C 0.3270(2) 0.83958(16) 0.12054(12) 0.0230(4) Uani 1 1 d .
C91 C 0.2014(2) 0.84148(17) 0.18311(14) 0.0289(5) Uani 1 1 d .
H91A H 0.2397 0.8465 0.2407 0.043 Uiso 1 1 calc R
H91B H 0.1389 0.7777 0.1700 0.043 Uiso 1 1 calc R
H91C H 0.1457 0.9015 0.1785 0.043 Uiso 1 1 calc R
C101 C 0.2622(3) 0.82147(19) 0.03026(14) 0.0343(6) Uani 1 1 d .
H10A H 0.2059 0.7546 0.0211 0.051 Uiso 1 1 calc R
H10B H 0.3402 0.8213 -0.0109 0.051 Uiso 1 1 calc R
H10C H 0.1994 0.8770 0.0233 0.051 Uiso 1 1 calc R
C111 C 0.4073(3) 0.94706(16) 0.13487(15) 0.0313(5) Uani 1 1 d .
H11A H 0.4787 0.9522 0.0904 0.047 Uiso 1 1 calc R
H11B H 0.4563 0.9575 0.1900 0.047 Uiso 1 1 calc R
H11C H 0.3383 1.0002 0.1334 0.047 Uiso 1 1 calc R
C121 C 0.6965(2) 0.79832(16) 0.05757(13) 0.0239(5) Uani 1 1 d .
C131 C 0.8222(2) 0.72763(17) 0.04022(14) 0.0280(5) Uani 1 1 d .
H13A H 0.7888 0.6643 0.0030 0.042 Uiso 1 1 calc R
H13B H 0.8573 0.7096 0.0937 0.042 Uiso 1 1 calc R
H13C H 0.9006 0.7641 0.0129 0.042 Uiso 1 1 calc R
C141 C 0.6416(3) 0.81913(19) -0.02882(14) 0.0340(6) Uani 1 1 d .
H14A H 0.5702 0.8713 -0.0204 0.051 Uiso 1 1 calc R
H14B H 0.5970 0.7548 -0.0600 0.051 Uiso 1 1 calc R
H14C H 0.7228 0.8445 -0.0611 0.051 Uiso 1 1 calc R
C151 C 0.7598(3) 0.89973(18) 0.10931(16) 0.0379(6) Uani 1 1 d .
H15A H 0.8044 0.8844 0.1613 0.057 Uiso 1 1 calc R
H15B H 0.6827 0.9465 0.1237 0.057 Uiso 1 1 calc R
H15C H 0.8328 0.9329 0.0759 0.057 Uiso 1 1 calc R
C161 C 0.5222(2) 0.62712(16) 0.30232(13) 0.0232(4) Uani 1 1 d .
C171 C 0.5145(2) 0.82680(17) 0.29451(13) 0.0257(5) Uani 1 1 d .
C181 C 0.7480(2) 0.72609(17) 0.24623(13) 0.0283(5) Uani 1 1 d .
Fe2 Fe -0.03012(3) 0.83203(2) 0.692612(17) 0.02063(8) Uani 1 1 d .
P2 P -0.03756(7) 0.65552(4) 0.67993(3) 0.02858(14) Uani 1 1 d .
O12 O -0.3355(2) 0.8731(2) 0.69191(14) 0.0822(8) Uani 1 1 d .
O22 O 0.0734(2) 1.04042(13) 0.66406(11) 0.0555(5) Uani 1 1 d .
O32 O -0.01355(19) 0.87993(14) 0.87688(9) 0.0447(5) Uani 1 1 d .
C12 C -0.0412(2) 0.71689(15) 0.58532(12) 0.0187(4) Uani 1 1 d .
C22 C 0.1070(2) 0.76018(14) 0.59677(12) 0.0182(4) Uani 1 1 d .
C32 C 0.1342(2) 0.72938(15) 0.67920(12) 0.0208(4) Uani 1 1 d .
C42 C -0.1589(2) 0.69191(17) 0.51629(13) 0.0251(5) Uani 1 1 d .
C52 C -0.2838(3) 0.6287(2) 0.55245(15) 0.0411(6) Uani 1 1 d .
H52A H -0.2499 0.5631 0.5650 0.062 Uiso 1 1 calc R
H52B H -0.3629 0.6145 0.5110 0.062 Uiso 1 1 calc R
H52C H -0.3181 0.6682 0.6044 0.062 Uiso 1 1 calc R
C62 C -0.2214(3) 0.78587(18) 0.48501(15) 0.0357(6) Uani 1 1 d .
H62A H -0.2918 0.7618 0.4396 0.054 Uiso 1 1 calc R
H62B H -0.1433 0.8290 0.4637 0.054 Uiso 1 1 calc R
H62C H -0.2690 0.8267 0.5318 0.054 Uiso 1 1 calc R
C72 C -0.1004(3) 0.62063(18) 0.44058(13) 0.0314(5) Uani 1 1 d .
H72A H -0.0560 0.5627 0.4608 0.047 Uiso 1 1 calc R
H72B H -0.0280 0.6601 0.4113 0.047 Uiso 1 1 calc R
H72C H -0.1799 0.5938 0.4015 0.047 Uiso 1 1 calc R
C82 C 0.2100(2) 0.80398(18) 0.53349(13) 0.0280(5) Uani 1 1 d .
C92 C 0.1330(3) 0.86224(19) 0.47173(14) 0.0371(6) Uani 1 1 d .
H92A H 0.0668 0.8135 0.4355 0.056 Uiso 1 1 calc R
H92B H 0.2046 0.8941 0.4367 0.056 Uiso 1 1 calc R
H92C H 0.0786 0.9162 0.5035 0.056 Uiso 1 1 calc R
C102 C 0.2763(3) 0.7100(2) 0.48202(15) 0.0400(6) Uani 1 1 d .
H10D H 0.3421 0.7340 0.4399 0.060 Uiso 1 1 calc R
H10E H 0.1991 0.6630 0.4534 0.060 Uiso 1 1 calc R
H10F H 0.3296 0.6734 0.5200 0.060 Uiso 1 1 calc R
C112 C 0.3339(3) 0.8777(2) 0.57572(15) 0.0415(6) Uani 1 1 d .
H11D H 0.3949 0.9033 0.5321 0.062 Uiso 1 1 calc R
H11E H 0.3920 0.8404 0.6110 0.062 Uiso 1 1 calc R
H11F H 0.2938 0.9364 0.6109 0.062 Uiso 1 1 calc R
C122 C 0.2620(3) 0.72220(17) 0.73812(14) 0.0313(5) Uani 1 1 d .
C132 C 0.2079(3) 0.6601(2) 0.80828(16) 0.0506(8) Uani 1 1 d .
H13D H 0.1724 0.5902 0.7830 0.076 Uiso 1 1 calc R
H13E H 0.1297 0.6951 0.8389 0.076 Uiso 1 1 calc R
H13F H 0.2874 0.6555 0.8476 0.076 Uiso 1 1 calc R
C142 C 0.3780(3) 0.6602(2) 0.68893(17) 0.0536(8) Uani 1 1 d .
H14D H 0.4231 0.7011 0.6480 0.080 Uiso 1 1 calc R
H14E H 0.3331 0.5952 0.6591 0.080 Uiso 1 1 calc R
H14F H 0.4515 0.6449 0.7284 0.080 Uiso 1 1 calc R
C152 C 0.3302(2) 0.82690(18) 0.78120(14) 0.0346(6) Uani 1 1 d .
H15D H 0.2619 0.8598 0.8214 0.052 Uiso 1 1 calc R
H15E H 0.3538 0.8719 0.7384 0.052 Uiso 1 1 calc R
H15F H 0.4185 0.8158 0.8113 0.052 Uiso 1 1 calc R
C162 C -0.2159(3) 0.8557(2) 0.69019(16) 0.0473(7) Uani 1 1 d .
C172 C 0.0349(3) 0.95805(18) 0.67288(13) 0.0316(5) Uani 1 1 d .
C182 C -0.0169(2) 0.86012(17) 0.80441(14) 0.0290(5) Uani 1 1 d .

loop_
_atom_site_aniso_label
_atom_site_aniso_U_11
_atom_site_aniso_U_22
_atom_site_aniso_U_33
_atom_site_aniso_U_23
_atom_site_aniso_U_13
_atom_site_aniso_U_12
Fe1 0.01739(16) 0.01977(15) 0.01624(14) 0.00199(11) -0.00109(11) 0.00223(12)
P1 0.0185(3) 0.0182(3) 0.0204(3) 0.0009(2) 0.0025(2) 0.0034(2)
O11 0.0460(11) 0.0320(9) 0.0253(8) 0.0106(7) -0.0011(7) 0.0057(8)
O21 0.0540(12) 0.0306(9) 0.0316(9) -0.0084(8) 0.0014(8) 0.0055(8)
O31 0.0218(9) 0.0657(12) 0.0374(9) 0.0101(9) -0.0058(7) 0.0036(8)
C11 0.0167(10) 0.0202(10) 0.0149(9) 0.0013(8) -0.0015(7) 0.0024(8)
C21 0.0207(11) 0.0189(10) 0.0135(9) 0.0012(8) -0.0020(8) 0.0026(8)
C31 0.0178(10) 0.0194(10) 0.0152(9) 0.0027(8) -0.0006(7) 0.0019(8)
C41 0.0197(11) 0.0229(11) 0.0234(10) 0.0025(8) 0.0016(8) -0.0002(9)
C51 0.0292(13) 0.0220(11) 0.0308(11) 0.0040(9) 0.0026(9) -0.0048(9)
C61 0.0258(12) 0.0296(12) 0.0342(12) 0.0070(10) 0.0109(10) 0.0009(10)
C71 0.0234(12) 0.0323(12) 0.0359(12) 0.0015(10) -0.0059(10) -0.0040(10)
C81 0.0225(11) 0.0253(11) 0.0234(10) 0.0070(9) 0.0018(8) 0.0094(9)
C91 0.0258(12) 0.0304(12) 0.0331(12) 0.0078(10) 0.0071(9) 0.0140(10)
C101 0.0325(14) 0.0449(14) 0.0291(12) 0.0131(11) -0.0025(10) 0.0122(11)
C111 0.0373(14) 0.0213(11) 0.0379(13) 0.0107(10) 0.0075(10) 0.0080(10)
C121 0.0199(11) 0.0262(11) 0.0265(11) 0.0074(9) 0.0039(8) 0.0005(9)
C131 0.0189(11) 0.0349(12) 0.0299(11) 0.0044(10) 0.0062(9) 0.0005(10)
C141 0.0310(13) 0.0426(14) 0.0333(12) 0.0208(11) 0.0098(10) 0.0061(11)
C151 0.0297(14) 0.0278(12) 0.0542(15) 0.0029(11) 0.0055(11) -0.0064(10)
C161 0.0252(12) 0.0219(10) 0.0219(10) -0.0009(9) -0.0029(9) 0.0054(9)
C171 0.0286(12) 0.0273(12) 0.0211(10) 0.0047(9) -0.0018(9) -0.0011(10)
C181 0.0295(13) 0.0353(13) 0.0208(10) 0.0042(9) -0.0013(9) 0.0056(10)
Fe2 0.01661(16) 0.02593(16) 0.01822(14) -0.00134(12) 0.00123(11) 0.00288(12)
P2 0.0369(4) 0.0268(3) 0.0215(3) 0.0071(2) -0.0028(2) -0.0096(3)
O12 0.0245(11) 0.126(2) 0.0790(15) -0.0551(15) -0.0097(10) 0.0274(12)
O22 0.1007(17) 0.0242(10) 0.0424(10) 0.0068(8) 0.0018(11) 0.0048(10)
O32 0.0474(11) 0.0632(12) 0.0200(8) -0.0017(8) 0.0086(7) -0.0066(9)
C12 0.0200(11) 0.0168(10) 0.0187(9) 0.0001(8) -0.0001(8) 0.0013(8)
C22 0.0189(10) 0.0171(10) 0.0180(9) -0.0016(8) 0.0006(8) 0.0043(8)
C32 0.0232(11) 0.0190(10) 0.0201(10) 0.0004(8) -0.0021(8) 0.0052(9)
C42 0.0194(11) 0.0305(12) 0.0240(10) -0.0002(9) -0.0043(8) -0.0009(9)
C52 0.0275(13) 0.0555(16) 0.0358(13) -0.0011(12) -0.0050(10) -0.0146(12)
C62 0.0302(13) 0.0430(14) 0.0333(12) -0.0007(11) -0.0117(10) 0.0108(11)
C72 0.0342(13) 0.0347(13) 0.0233(11) -0.0034(10) -0.0088(9) 0.0040(11)
C82 0.0207(11) 0.0373(13) 0.0242(11) 0.0009(9) 0.0054(9) -0.0024(10)
C92 0.0408(15) 0.0431(14) 0.0283(12) 0.0124(11) 0.0047(11) -0.0063(12)
C102 0.0288(13) 0.0587(17) 0.0293(12) -0.0065(11) 0.0096(10) 0.0061(12)
C112 0.0295(14) 0.0543(16) 0.0371(13) 0.0016(12) 0.0078(11) -0.0136(12)
C122 0.0336(13) 0.0310(12) 0.0290(12) -0.0011(10) -0.0125(10) 0.0114(10)
C132 0.076(2) 0.0404(15) 0.0378(14) 0.0123(12) -0.0283(14) 0.0059(14)
C142 0.0488(18) 0.0594(18) 0.0502(16) -0.0159(14) -0.0264(13) 0.0368(15)
C152 0.0265(13) 0.0433(14) 0.0314(12) -0.0059(11) -0.0100(10) 0.0063(11)
C162 0.0290(15) 0.0642(18) 0.0401(14) -0.0263(13) -0.0024(11) 0.0112(13)
C172 0.0450(15) 0.0300(13) 0.0207(11) 0.0019(9) -0.0010(10) 0.0118(11)
C182 0.0234(12) 0.0331(12) 0.0285(12) -0.0004(10) 0.0066(9) -0.0025(10)

loop_
_atom_type_symbol
_atom_type_description
_atom_type_scat_dispersion_real
_atom_type_scat_dispersion_imag
_atom_type_scat_source
C C 0.0033 0.0016 'International Tables Vol C Tables 4.2.6.8 and 6.1.1.4'
H H 0.0000 0.0000 'International Tables Vol C Tables 4.2.6.8 and 6.1.1.4'
Fe Fe 0.3463 0.8444 'International Tables Vol C Tables 4.2.6.8 and 6.1.1.4'
O O 0.0106 0.0060 'International Tables Vol C Tables 4.2.6.8 and 6.1.1.4'
P P 0.1023 0.0942 'International Tables Vol C Tables 4.2.6.8 and 6.1.1.4'

loop_
_geom_angle_atom_site_label_1
_geom_angle_atom_site_label_2
_geom_angle_atom_site_label_3
_geom_angle
C181 Fe1 C171 96.94(10)
C181 Fe1 C161 94.18(10)
C171 Fe1 C161 95.08(9)
C181 Fe1 C31 94.66(9)
C171 Fe1 C31 111.90(8)
C161 Fe1 C31 150.28(8)
C181 Fe1 C11 145.63(9)
C171 Fe1 C11 115.22(9)
C161 Fe1 C11 94.68(8)
C31 Fe1 C11 63.21(7)
C181 Fe1 C21 133.20(9)
C171 Fe1 C21 91.58(8)
C161 Fe1 C21 130.86(9)
C31 Fe1 C21 40.49(7)
C11 Fe1 C21 40.13(7)
C181 Fe1 P1 97.03(7)
C171 Fe1 P1 156.98(7)
C161 Fe1 P1 102.05(7)
C31 Fe1 P1 48.67(5)
C11 Fe1 P1 48.63(5)
C21 Fe1 P1 65.58(5)
C31 P1 C11 74.60(9)
C31 P1 Fe1 60.07(6)
C11 P1 Fe1 60.41(6)
C21 C11 C41 139.23(18)
C21 C11 P1 93.85(13)
C41 C11 P1 124.66(14)
C21 C11 Fe1 71.56(11)
C41 C11 Fe1 129.37(13)
P1 C11 Fe1 70.97(7)
C11 C21 C31 97.40(15)
C11 C21 C81 130.70(18)
C31 C21 C81 130.82(17)
C11 C21 Fe1 68.31(10)
C31 C21 Fe1 67.74(10)
C81 C21 Fe1 132.99(13)
C21 C31 C121 138.91(17)
C21 C31 P1 93.62(12)
C121 C31 P1 124.92(14)
C21 C31 Fe1 71.77(10)
C121 C31 Fe1 129.66(14)
P1 C31 Fe1 71.26(7)
C11 C41 C71 109.29(16)
C11 C41 C51 107.41(16)
C71 C41 C51 107.06(17)
C11 C41 C61 115.83(17)
C71 C41 C61 109.85(18)
C51 C41 C61 107.01(17)
C41 C51 H51A 109.5
C41 C51 H51B 109.5
H51A C51 H51B 109.5
C41 C51 H51C 109.5
H51A C51 H51C 109.5
H51B C51 H51C 109.5
C41 C61 H61A 109.5
C41 C61 H61B 109.5
H61A C61 H61B 109.5
C41 C61 H61C 109.5
H61A C61 H61C 109.5
H61B C61 H61C 109.5
C41 C71 H71A 109.5
C41 C71 H71B 109.5
H71A C71 H71B 109.5
C41 C71 H71C 109.5
H71A C71 H71C 109.5
H71B C71 H71C 109.5
C111 C81 C21 113.17(17)
C111 C81 C91 107.23(17)
C21 C81 C91 113.32(16)
C111 C81 C101 108.36(18)
C21 C81 C101 106.69(16)
C91 C81 C101 107.87(18)
C81 C91 H91A 109.5
C81 C91 H91B 109.5
H91A C91 H91B 109.5
C81 C91 H91C 109.5
H91A C91 H91C 109.5
H91B C91 H91C 109.5
C81 C101 H10A 109.5
C81 C101 H10B 109.5
H10A C101 H10B 109.5
C81 C101 H10C 109.5
H10A C101 H10C 109.5
H10B C101 H10C 109.5
C81 C111 H11A 109.5
C81 C111 H11B 109.5
H11A C111 H11B 109.5
C81 C111 H11C 109.5
H11A C111 H11C 109.5
H11B C111 H11C 109.5
C31 C121 C141 109.10(17)
C31 C121 C151 115.61(17)
C141 C121 C151 110.22(18)
C31 C121 C131 108.17(16)
C141 C121 C131 106.83(17)
C151 C121 C131 106.51(18)
C121 C131 H13A 109.5
C121 C131 H13B 109.5
H13A C131 H13B 109.5
C121 C131 H13C 109.5
H13A C131 H13C 109.5
H13B C131 H13C 109.5
C121 C141 H14A 109.5
C121 C141 H14B 109.5
H14A C141 H14B 109.5
C121 C141 H14C 109.5
H14A C141 H14C 109.5
H14B C141 H14C 109.5
C121 C151 H15A 109.5
C121 C151 H15B 109.5
H15A C151 H15B 109.5
C121 C151 H15C 109.5
H15A C151 H15C 109.5
H15B C151 H15C 109.5
O11 C161 Fe1 177.26(19)
O21 C171 Fe1 176.64(19)
O31 C181 Fe1 177.7(2)
C162 Fe2 C182 93.66(11)
C162 Fe2 C172 95.74(13)
C182 Fe2 C172 95.76(10)
C162 Fe2 C32 150.44(11)
C182 Fe2 C32 95.64(9)
C172 Fe2 C32 111.11(10)
C162 Fe2 C12 95.08(9)
C182 Fe2 C12 146.97(9)
C172 Fe2 C12 114.91(9)
C32 Fe2 C12 63.01(8)
C162 Fe2 C22 131.12(9)
C182 Fe2 C22 133.72(9)
C172 Fe2 C22 91.17(9)
C32 Fe2 C22 40.24(7)
C12 Fe2 C22 39.90(7)
C162 Fe2 P2 102.26(10)
C182 Fe2 P2 98.49(8)
C172 Fe2 P2 156.19(8)
C32 Fe2 P2 48.61(6)
C12 Fe2 P2 48.51(5)
C22 Fe2 P2 65.24(5)
C32 P2 C12 74.70(9)
C32 P2 Fe2 60.15(6)
C12 P2 Fe2 60.84(6)
C22 C12 C42 140.30(17)
C22 C12 P2 93.47(13)
C42 C12 P2 123.98(14)
C22 C12 Fe2 71.35(10)
C42 C12 Fe2 129.45(14)
P2 C12 Fe2 70.66(7)
C12 C22 C32 97.90(16)
C12 C22 C82 129.92(17)
C32 C22 C82 131.11(18)
C12 C22 Fe2 68.75(10)
C32 C22 Fe2 67.80(10)
C82 C22 Fe2 132.71(14)
C22 C32 C122 138.90(19)
C22 C32 P2 93.43(13)
C122 C32 P2 125.15(15)
C22 C32 Fe2 71.97(11)
C122 C32 Fe2 129.36(14)
P2 C32 Fe2 71.23(7)
C62 C42 C12 115.89(17)
C62 C42 C52 107.85(19)
C12 C42 C52 107.43(17)
C62 C42 C72 109.46(18)
C12 C42 C72 109.32(17)
C52 C42 C72 106.45(18)
C42 C52 H52A 109.5
C42 C52 H52B 109.5
H52A C52 H52B 109.5
C42 C52 H52C 109.5
H52A C52 H52C 109.5
H52B C52 H52C 109.5
C42 C62 H62A 109.5
C42 C62 H62B 109.5
H62A C62 H62B 109.5
C42 C62 H62C 109.5
H62A C62 H62C 109.5
H62B C62 H62C 109.5
C42 C72 H72A 109.5
C42 C72 H72B 109.5
H72A C72 H72B 109.5
C42 C72 H72C 109.5
H72A C72 H72C 109.5
H72B C72 H72C 109.5
C92 C82 C22 112.97(18)
C92 C82 C112 107.40(19)
C22 C82 C112 113.56(17)
C92 C82 C102 108.12(18)
C22 C82 C102 106.35(18)
C112 C82 C102 108.23(19)
C82 C92 H92A 109.5
C82 C92 H92B 109.5
H92A C92 H92B 109.5
C82 C92 H92C 109.5
H92A C92 H92C 109.5
H92B C92 H92C 109.5
C82 C102 H10D 109.5
C82 C102 H10E 109.5
H10D C102 H10E 109.5
C82 C102 H10F 109.5
H10D C102 H10F 109.5
H10E C102 H10F 109.5
C82 C112 H11D 109.5
C82 C112 H11E 109.5
H11D C112 H11E 109.5
C82 C112 H11F 109.5
H11D C112 H11F 109.5
H11E C112 H11F 109.5
C32 C122 C152 114.91(18)
C32 C122 C142 109.41(17)
C152 C122 C142 109.8(2)
C32 C122 C132 107.8(2)
C152 C122 C132 107.51(19)
C142 C122 C132 107.1(2)
C122 C132 H13D 109.5
C122 C132 H13E 109.5
H13D C132 H13E 109.5
C122 C132 H13F 109.5
H13D C132 H13F 109.5
H13E C132 H13F 109.5
C122 C142 H14D 109.5
C122 C142 H14E 109.5
H14D C142 H14E 109.5
C122 C142 H14F 109.5
H14D C142 H14F 109.5
H14E C142 H14F 109.5
C122 C152 H15D 109.5
C122 C152 H15E 109.5
H15D C152 H15E 109.5
C122 C152 H15F 109.5
H15D C152 H15F 109.5
H15E C152 H15F 109.5
O12 C162 Fe2 177.2(2)
O22 C172 Fe2 176.6(2)
O32 C182 Fe2 177.3(2)

loop_
_geom_bond_atom_site_label_1
_geom_bond_atom_site_label_2
_geom_bond_distance
Fe1 C181 1.784(2)
Fe1 C171 1.785(2)
Fe1 C161 1.789(2)
Fe1 C31 2.0939(18)
Fe1 C11 2.1047(19)
Fe1 C21 2.1488(19)
Fe1 P1 2.2881(6)
P1 C31 1.814(2)
P1 C11 1.816(2)
O11 C161 1.143(2)
O21 C171 1.148(2)
O31 C181 1.148(3)
C11 C21 1.460(3)
C11 C41 1.531(3)
C21 C31 1.469(3)
C21 C81 1.536(3)
C31 C121 1.534(3)
C41 C71 1.541(3)
C41 C51 1.542(3)
C41 C61 1.543(3)
C51 H51A 0.9800
C51 H51B 0.9800
C51 H51C 0.9800
C61 H61A 0.9800
C61 H61B 0.9800
C61 H61C 0.9800
C71 H71A 0.9800
C71 H71B 0.9800
C71 H71C 0.9800
C81 C111 1.533(3)
C81 C91 1.537(3)
C81 C101 1.545(3)
C91 H91A 0.9800
C91 H91B 0.9800
C91 H91C 0.9800
C101 H10A 0.9800
C101 H10B 0.9800
C101 H10C 0.9800
C111 H11A 0.9800
C111 H11B 0.9800
C111 H11C 0.9800
C121 C141 1.539(3)
C121 C151 1.539(3)
C121 C131 1.540(3)
C131 H13A 0.9800
C131 H13B 0.9800
C131 H13C 0.9800
C141 H14A 0.9800
C141 H14B 0.9800
C141 H14C 0.9800
C151 H15A 0.9800
C151 H15B 0.9800
C151 H15C 0.9800
Fe2 C162 1.776(3)
Fe2 C182 1.777(2)
Fe2 C172 1.786(2)
Fe2 C32 2.092(2)
Fe2 C12 2.1131(19)
Fe2 C22 2.1482(19)
Fe2 P2 2.2833(7)
P2 C32 1.809(2)
P2 C12 1.813(2)
O12 C162 1.149(3)
O22 C172 1.139(3)
O32 C182 1.151(3)
C12 C22 1.454(3)
C12 C42 1.540(3)
C22 C32 1.459(3)
C22 C82 1.537(3)
C32 C122 1.532(3)
C42 C62 1.539(3)
C42 C52 1.540(3)
C42 C72 1.543(3)
C52 H52A 0.9800
C52 H52B 0.9800
C52 H52C 0.9800
C62 H62A 0.9800
C62 H62B 0.9800
C62 H62C 0.9800
C72 H72A 0.9800
C72 H72B 0.9800
C72 H72C 0.9800
C82 C92 1.535(3)
C82 C112 1.540(3)
C82 C102 1.543(3)
C92 H92A 0.9800
C92 H92B 0.9800
C92 H92C 0.9800
C102 H10D 0.9800
C102 H10E 0.9800
C102 H10F 0.9800
C112 H11D 0.9800
C112 H11E 0.9800
C112 H11F 0.9800
C122 C152 1.537(3)
C122 C142 1.541(3)
C122 C132 1.542(3)
C132 H13D 0.9800
C132 H13E 0.9800
C132 H13F 0.9800
C142 H14D 0.9800
C142 H14E 0.9800
C142 H14F 0.9800
C152 H15D 0.9800
C152 H15E 0.9800
C152 H15F 0.9800

loop_
_geom_torsion_atom_site_label_1
_geom_torsion_atom_site_label_2
_geom_torsion_atom_site_label_3
_geom_torsion_atom_site_label_4
_geom_torsion
C181 Fe1 P1 C31 -90.03(10)
C171 Fe1 P1 C31 36.9(2)
C161 Fe1 P1 C31 174.15(10)
C11 Fe1 P1 C31 88.55(10)
C21 Fe1 P1 C31 44.52(9)
C181 Fe1 P1 C11 -178.58(10)
C171 Fe1 P1 C11 -51.61(19)
C161 Fe1 P1 C11 85.60(10)
C31 Fe1 P1 C11 -88.55(10)
C21 Fe1 P1 C11 -44.03(9)
C31 P1 C11 C21 5.02(11)
Fe1 P1 C11 C21 68.99(10)
C31 P1 C11 C41 170.77(18)
Fe1 P1 C11 C41 -125.26(17)
C31 P1 C11 Fe1 -63.97(7)
C181 Fe1 C11 C21 -98.45(18)
C171 Fe1 C11 C21 59.25(13)
C161 Fe1 C11 C21 157.11(12)
C31 Fe1 C11 C21 -43.70(11)
P1 Fe1 C11 C21 -100.95(12)
C181 Fe1 C11 C41 122.17(19)
C171 Fe1 C11 C41 -80.13(19)
C161 Fe1 C11 C41 17.73(18)
C31 Fe1 C11 C41 176.9(2)
C21 Fe1 C11 C41 -139.4(2)
P1 Fe1 C11 C41 119.67(19)
C181 Fe1 C11 P1 2.50(17)
C171 Fe1 C11 P1 160.20(8)
C161 Fe1 C11 P1 -101.94(8)
C31 Fe1 C11 P1 57.24(7)
C21 Fe1 C11 P1 100.95(12)
C41 C11 C21 C31 -168.0(2)
P1 C11 C21 C31 -6.03(13)
Fe1 C11 C21 C31 62.44(11)
C41 C11 C21 C81 0.9(4)
P1 C11 C21 C81 162.80(18)
Fe1 C11 C21 C81 -128.7(2)
C41 C11 C21 Fe1 129.6(2)
P1 C11 C21 Fe1 -68.47(7)
C181 Fe1 C21 C11 130.01(14)
C171 Fe1 C21 C11 -128.94(12)
C161 Fe1 C21 C11 -30.84(15)
C31 Fe1 C21 C11 108.21(15)
P1 Fe1 C21 C11 54.02(9)
C181 Fe1 C21 C31 21.80(16)
C171 Fe1 C21 C31 122.85(12)
C161 Fe1 C21 C31 -139.05(13)
C11 Fe1 C21 C31 -108.21(15)
P1 Fe1 C21 C31 -54.19(9)
C181 Fe1 C21 C81 -103.9(2)
C171 Fe1 C21 C81 -2.9(2)
C161 Fe1 C21 C81 95.2(2)
C31 Fe1 C21 C81 -125.7(2)
C11 Fe1 C21 C81 126.1(2)
P1 Fe1 C21 C81 -179.9(2)
C11 C21 C31 C121 167.0(2)
C81 C21 C31 C121 -1.8(4)
Fe1 C21 C31 C121 -130.1(3)
C11 C21 C31 P1 6.03(13)
C81 C21 C31 P1 -162.77(18)
Fe1 C21 C31 P1 68.91(7)
C11 C21 C31 Fe1 -62.88(11)
C81 C21 C31 Fe1 128.3(2)
C11 P1 C31 C21 -4.98(11)
Fe1 P1 C31 C21 -69.36(10)
C11 P1 C31 C121 -169.82(18)
Fe1 P1 C31 C121 125.81(18)
C11 P1 C31 Fe1 64.37(7)
C181 Fe1 C31 C21 -164.24(12)
C171 Fe1 C31 C21 -64.84(13)
C161 Fe1 C31 C21 88.88(19)
C11 Fe1 C31 C21 43.31(11)
P1 Fe1 C31 C21 100.49(12)
C181 Fe1 C31 C121 -24.99(19)
C171 Fe1 C31 C121 74.41(19)
C161 Fe1 C31 C121 -131.9(2)
C11 Fe1 C31 C121 -177.4(2)
C21 Fe1 C31 C121 139.3(2)
P1 Fe1 C31 C121 -120.3(2)
C181 Fe1 C31 P1 95.27(9)
C171 Fe1 C31 P1 -165.33(8)
C161 Fe1 C31 P1 -11.6(2)
C11 Fe1 C31 P1 -57.18(7)
C21 Fe1 C31 P1 -100.49(12)
C21 C11 C41 C71 57.2(3)
P1 C11 C41 C71 -100.71(19)
Fe1 C11 C41 C71 166.17(15)
C21 C11 C41 C51 173.0(2)
P1 C11 C41 C51 15.1(2)
Fe1 C11 C41 C51 -78.0(2)
C21 C11 C41 C61 -67.5(3)
P1 C11 C41 C61 134.61(17)
Fe1 C11 C41 C61 41.5(3)
C11 C21 C81 C111 158.82(19)
C31 C21 C81 C111 -35.9(3)
Fe1 C21 C81 C111 61.1(2)
C11 C21 C81 C91 36.5(3)
C31 C21 C81 C91 -158.26(19)
Fe1 C21 C81 C91 -61.3(3)
C11 C21 C81 C101 -82.1(2)
C31 C21 C81 C101 83.2(2)
Fe1 C21 C81 C101 -179.87(15)
C21 C31 C121 C141 -56.3(3)
P1 C31 C121 C141 100.32(19)
Fe1 C31 C121 C141 -165.68(15)
C21 C31 C121 C151 68.6(3)
P1 C31 C121 C151 -134.82(17)
Fe1 C31 C121 C151 -40.8(3)
C21 C31 C121 C131 -172.1(2)
P1 C31 C121 C131 -15.5(2)
Fe1 C31 C121 C131 78.5(2)
C162 Fe2 P2 C32 174.30(11)
C182 Fe2 P2 C32 -90.05(10)
C172 Fe2 P2 C32 36.1(2)
C12 Fe2 P2 C32 88.39(10)
C22 Fe2 P2 C32 44.44(9)
C162 Fe2 P2 C12 85.91(11)
C182 Fe2 P2 C12 -178.44(10)
C172 Fe2 P2 C12 -52.3(2)
C32 Fe2 P2 C12 -88.39(10)
C22 Fe2 P2 C12 -43.95(9)
C32 P2 C12 C22 4.84(12)
Fe2 P2 C12 C22 68.85(10)
C32 P2 C12 C42 170.85(18)
Fe2 P2 C12 C42 -125.14(18)
C32 P2 C12 Fe2 -64.01(7)
C162 Fe2 C12 C22 157.39(14)
C182 Fe2 C12 C22 -97.89(18)
C172 Fe2 C12 C22 58.65(14)
C32 Fe2 C12 C22 -43.42(11)
P2 Fe2 C12 C22 -100.73(12)
C162 Fe2 C12 C42 16.7(2)
C182 Fe2 C12 C42 121.4(2)
C172 Fe2 C12 C42 -82.0(2)
C32 Fe2 C12 C42 175.9(2)
C22 Fe2 C12 C42 -140.7(2)
P2 Fe2 C12 C42 118.6(2)
C162 Fe2 C12 P2 -101.89(12)
C182 Fe2 C12 P2 2.84(18)
C172 Fe2 C12 P2 159.38(9)
C32 Fe2 C12 P2 57.31(8)
C22 Fe2 C12 P2 100.73(12)
C42 C12 C22 C32 -167.6(2)
P2 C12 C22 C32 -5.85(14)
Fe2 C12 C22 C32 62.40(11)
C42 C12 C22 C82 1.5(4)
P2 C12 C22 C82 163.19(19)
Fe2 C12 C22 C82 -128.6(2)
C42 C12 C22 Fe2 130.0(3)
P2 C12 C22 Fe2 -68.24(7)
C162 Fe2 C22 C12 -30.56(19)
C182 Fe2 C22 C12 131.66(14)
C172 Fe2 C22 C12 -129.21(13)
C32 Fe2 C22 C12 108.55(15)
P2 Fe2 C22 C12 54.14(10)
C162 Fe2 C22 C32 -139.10(17)
C182 Fe2 C22 C32 23.11(17)
C172 Fe2 C22 C32 122.24(13)
C12 Fe2 C22 C32 -108.55(15)
P2 Fe2 C22 C32 -54.40(10)
C162 Fe2 C22 C82 94.8(2)
C182 Fe2 C22 C82 -103.0(2)
C172 Fe2 C22 C82 -3.9(2)
C32 Fe2 C22 C82 -126.1(2)
C12 Fe2 C22 C82 125.3(2)
P2 Fe2 C22 C82 179.5(2)
C12 C22 C32 C122 167.0(2)
C82 C22 C32 C122 -1.9(4)
Fe2 C22 C32 C122 -129.9(3)
C12 C22 C32 P2 5.86(14)
C82 C22 C32 P2 -162.98(19)
Fe2 C22 C32 P2 68.99(7)
C12 C22 C32 Fe2 -63.14(11)
C82 C22 C32 Fe2 128.0(2)
C12 P2 C32 C22 -4.82(12)
Fe2 P2 C32 C22 -69.64(10)
C12 P2 C32 C122 -169.74(19)
Fe2 P2 C32 C122 125.44(18)
C12 P2 C32 Fe2 64.82(7)
C162 Fe2 C32 C22 88.9(2)
C182 Fe2 C32 C22 -163.44(12)
C172 Fe2 C32 C22 -65.02(13)
C12 Fe2 C32 C22 43.03(11)
P2 Fe2 C32 C22 100.20(12)
C162 Fe2 C32 C122 -131.9(2)
C182 Fe2 C32 C122 -24.2(2)
C172 Fe2 C32 C122 74.3(2)
C12 Fe2 C32 C122 -177.7(2)
C22 Fe2 C32 C122 139.3(2)
P2 Fe2 C32 C122 -120.5(2)
C162 Fe2 C32 P2 -11.3(2)
C182 Fe2 C32 P2 96.36(9)
C172 Fe2 C32 P2 -165.23(8)
C12 Fe2 C32 P2 -57.17(7)
C22 Fe2 C32 P2 -100.20(12)
C22 C12 C42 C62 -68.5(3)
P2 C12 C42 C62 133.69(17)
Fe2 C12 C42 C62 41.6(3)
C22 C12 C42 C52 170.9(2)
P2 C12 C42 C52 13.1(2)
Fe2 C12 C42 C52 -79.1(2)
C22 C12 C42 C72 55.7(3)
P2 C12 C42 C72 -102.07(19)
Fe2 C12 C42 C72 165.79(15)
C12 C22 C82 C92 35.8(3)
C32 C22 C82 C92 -158.6(2)
Fe2 C22 C82 C92 -61.6(3)
C12 C22 C82 C112 158.5(2)
C32 C22 C82 C112 -36.0(3)
Fe2 C22 C82 C112 61.0(3)
C12 C22 C82 C102 -82.6(3)
C32 C22 C82 C102 82.9(3)
Fe2 C22 C82 C102 179.98(16)
C22 C32 C122 C152 71.8(3)
P2 C32 C122 C152 -131.51(18)
Fe2 C32 C122 C152 -37.6(3)
C22 C32 C122 C142 -52.2(3)
P2 C32 C122 C142 104.5(2)
Fe2 C32 C122 C142 -161.56(18)
C22 C32 C122 C132 -168.4(2)
P2 C32 C122 C132 -11.7(2)
Fe2 C32 C122 C132 82.3(2)
